data_7714187
loop_
_publ_author_name
'Moussa, Mehdi'
'Rummel, Eva-Maria'
'Eckhardt, Maria'
'Riesinger, Christoph'
'Scheer, Manfred'

_publ_section_title
;
 Unusual cleavage of phosphaalkynes triple bond in the coordination sphere
 of transition metals
;
_journal_name_full 'Dalton Transactions'
_journal_paper_doi 10.1039/D3DT02472E
_journal_year 2023
_chemical_formula_moiety 'C21 H7 Co6 O17 P'
_chemical_formula_sum 'C21 H7 Co6 O17 P'
_chemical_formula_weight 915.82
_space_group_crystal_system triclinic
_space_group_IT_number 2
_space_group_name_Hall '-P 1'
_space_group_name_H-M_alt 'P -1'
_atom_sites_solution_hydrogens geom
_audit_creation_date 2023-03-01
_audit_creation_method
;
Olex2 1.5-alpha
(compiled 2023.01.27 svn.rdd5efbe3 for OlexSys, GUI svn.r6708)
;
_audit_update_record
;
2023-07-16 deposited with the CCDC.	2023-10-11 downloaded from the CCDC.
;
_cell_angle_alpha 88.761(4)
_cell_angle_beta 79.668(4)
_cell_angle_gamma 68.320(4)
_cell_formula_units_Z 2
_cell_length_a 8.6531(4)
_cell_length_b 11.1862(5)
_cell_length_c 17.1189(8)
_cell_measurement_reflns_used 4222
_cell_measurement_temperature 123(1)
_cell_measurement_theta_max 72.6450
_cell_measurement_theta_min 4.2490
_cell_volume 1513.04(13)
_computing_cell_refinement
;
CrysAlisPro, Agilent Technologies,
Version 1.171.37.31 (release 14-01-2014 CrysAlis171 .NET)
(compiled Jan 14 2014,18:38:05)
;
_computing_data_collection
;
CrysAlisPro, Agilent Technologies,
Version 1.171.37.31 (release 14-01-2014 CrysAlis171 .NET)
(compiled Jan 14 2014,18:38:05)
;
_computing_data_reduction
;
CrysAlisPro, Agilent Technologies,
Version 1.171.37.31 (release 14-01-2014 CrysAlis171 .NET)
(compiled Jan 14 2014,18:38:05)
;
_computing_molecular_graphics 'Olex2 1.5-alpha (Dolomanov et al., 2009)'
_computing_publication_material 'Olex2 1.5-alpha (Dolomanov et al., 2009)'
_computing_structure_refinement 'SHELXL 2018/3 (Sheldrick, 2015)'
_computing_structure_solution
;
Superflip (Palatinus & Chapuis, 2007;Palatinus & van der Lee, 2008;
Palatinus et al., 2012)
;
_diffrn_ambient_temperature 123(1)
_diffrn_detector_area_resol_mean 10.3546
_diffrn_detector_type Atlas
_diffrn_measured_fraction_theta_full 0.985
_diffrn_measured_fraction_theta_max 0.957
_diffrn_measurement_details
;
#__ type_ start__ end____ width___ exp.time_
  1 omega -118.00  -13.00   1.0000    3.0000
omega____ theta____ kappa____ phi______ frames
    -      -40.9564  -77.0000 -180.0000 105

#__ type_ start__ end____ width___ exp.time_
  2 omega  -19.00   75.00   1.0000    3.0000
omega____ theta____ kappa____ phi______ frames
    -       40.9564  -77.0000   30.0000 94

#__ type_ start__ end____ width___ exp.time_
  3 omega  -38.00   67.00   1.0000    3.0000
omega____ theta____ kappa____ phi______ frames
    -       40.9564  -77.0000  -90.0000 105

#__ type_ start__ end____ width___ exp.time_
  4 omega   66.00  120.00   1.0000   14.0000
omega____ theta____ kappa____ phi______ frames
    -      105.4017  -77.0000  -45.0000 54

#__ type_ start__ end____ width___ exp.time_
  5 omega   27.00   53.00   1.0000   14.0000
omega____ theta____ kappa____ phi______ frames
    -      105.4017  -79.0000   57.0000 26

#__ type_ start__ end____ width___ exp.time_
  6 omega   64.00  126.00   1.0000   14.0000
omega____ theta____ kappa____ phi______ frames
    -      105.4017  -79.0000   57.0000 62

#__ type_ start__ end____ width___ exp.time_
  7 omega   77.00  114.00   1.0000   14.0000
omega____ theta____ kappa____ phi______ frames
    -      105.4017  -80.0000 -112.0000 37

#__ type_ start__ end____ width___ exp.time_
  8 omega  104.00  131.00   1.0000   14.0000
omega____ theta____ kappa____ phi______ frames
    -      105.4017  -15.0000  120.0000 27

#__ type_ start__ end____ width___ exp.time_
  9 omega   31.00   74.00   1.0000   14.0000
omega____ theta____ kappa____ phi______ frames
    -      105.4017  -45.0000   90.0000 43

#__ type_ start__ end____ width___ exp.time_
 10 omega   32.00   69.00   1.0000   14.0000
omega____ theta____ kappa____ phi______ frames
    -      105.4017  -45.0000 -120.0000 37

#__ type_ start__ end____ width___ exp.time_
 11 omega   79.00  133.00   1.0000   14.0000
omega____ theta____ kappa____ phi______ frames
    -      105.4017   45.0000   30.0000 54

#__ type_ start__ end____ width___ exp.time_
 12 omega   31.00   58.00   1.0000   14.0000
omega____ theta____ kappa____ phi______ frames
    -      105.4017  -45.0000  -60.0000 27

#__ type_ start__ end____ width___ exp.time_
 13 omega   46.00   77.00   1.0000   14.0000
omega____ theta____ kappa____ phi______ frames
    -      105.4017  -45.0000   30.0000 31

#__ type_ start__ end____ width___ exp.time_
 14 omega   19.00  140.00   1.0000   14.0000
omega____ theta____ kappa____ phi______ frames
    -      105.4017    0.0000 -180.0000 121

#__ type_ start__ end____ width___ exp.time_
 15 omega   26.00   54.00   1.0000   14.0000
omega____ theta____ kappa____ phi______ frames
    -      105.4017  -80.0000 -112.0000 28

#__ type_ start__ end____ width___ exp.time_
 16 omega   22.00   99.00   1.0000   14.0000
omega____ theta____ kappa____ phi______ frames
    -      105.4017  -15.0000  120.0000 77

#__ type_ start__ end____ width___ exp.time_
 17 omega   28.00   60.00   1.0000   14.0000
omega____ theta____ kappa____ phi______ frames
    -      105.4017  -77.0000  -45.0000 32

#__ type_ start__ end____ width___ exp.time_
 18 omega   26.00  109.00   1.0000   14.0000
omega____ theta____ kappa____ phi______ frames
    -      105.4017  -80.0000 -170.0000 83
;
_diffrn_measurement_device 'four-circle diffractometer'
_diffrn_measurement_device_type 'SuperNova, Single source at offset, Atlas'
_diffrn_measurement_method '\w scans'
_diffrn_radiation_type CuK\a
_diffrn_radiation_wavelength 1.54184
_diffrn_reflns_av_R_equivalents 0.0574
_diffrn_reflns_av_unetI/netI 0.0602
_diffrn_reflns_Laue_measured_fraction_full 0.985
_diffrn_reflns_Laue_measured_fraction_max 0.957
_diffrn_reflns_limit_h_max 7
_diffrn_reflns_limit_h_min -10
_diffrn_reflns_limit_k_max 13
_diffrn_reflns_limit_k_min -13
_diffrn_reflns_limit_l_max 18
_diffrn_reflns_limit_l_min -21
_diffrn_reflns_number 9638
_diffrn_reflns_point_group_measured_fraction_full 0.985
_diffrn_reflns_point_group_measured_fraction_max 0.957
_diffrn_reflns_theta_full 67.000
_diffrn_reflns_theta_max 72.701
_diffrn_reflns_theta_min 4.258
_exptl_absorpt_coefficient_mu 26.350
_exptl_absorpt_correction_T_max 0.768
_exptl_absorpt_correction_T_min 0.126
_exptl_absorpt_correction_type analytical
_exptl_absorpt_process_details
;
CrysAlisPro, Agilent Technologies,
Version 1.171.37.31 (release 14-01-2014 CrysAlis171 .NET)
(compiled Jan 14 2014,18:38:05)
Analytical numeric absorption correction using a multifaceted crystal
			model based on expressions derived by R.C. Clark & J.S. Reid.
(Clark, R. C. & Reid, J. S. (1995). Acta Cryst. A51, 887-897)
Empirical absorption correction using spherical harmonics,
 implemented in SCALE3 ABSPACK scaling algorithm.
;
_exptl_crystal_colour 'clear red'
_exptl_crystal_colour_lustre clear
_exptl_crystal_colour_primary red
_exptl_crystal_density_diffrn 2.010
_exptl_crystal_description plate
_exptl_crystal_F_000 892
_exptl_crystal_preparation 'Crystallized from concentrated hexanes'
_exptl_crystal_recrystallization_method 'The material was recrystallised from hexane by cooling to -30 degrees'
_exptl_crystal_size_max 0.17
_exptl_crystal_size_mid 0.1
_exptl_crystal_size_min 0.01
_refine_diff_density_max 0.760
_refine_diff_density_min -0.776
_refine_diff_density_rms 0.125
_refine_ls_extinction_method none
_refine_ls_goodness_of_fit_ref 0.933
_refine_ls_hydrogen_treatment constr
_refine_ls_matrix_type full
_refine_ls_number_parameters 408
_refine_ls_number_reflns 5743
_refine_ls_number_restraints 0
_refine_ls_restrained_S_all 0.933
_refine_ls_R_factor_all 0.0536
_refine_ls_R_factor_gt 0.0432
_refine_ls_shift/su_max 0.001
_refine_ls_shift/su_mean 0.000
_refine_ls_structure_factor_coef Fsqd
_refine_ls_weighting_details 'w=1/[\s^2^(Fo^2^)+(0.0688P)^2^] where P=(Fo^2^+2Fc^2^)/3'
_refine_ls_weighting_scheme calc
_refine_ls_wR_factor_gt 0.1049
_refine_ls_wR_factor_ref 0.1074
_reflns_Friedel_coverage 0.000
_reflns_number_gt 4440
_reflns_number_total 5743
_reflns_threshold_expression 'I > 2\s(I)'
_cod_data_source_file d3dt02472e2.cif
_cod_data_source_block ap_abs
_cod_original_cell_volume 1513.04(12)
_cod_database_code 7714187
_shelx_shelxl_version_number 2018/3
_shelx_space_group_comment
;
The symmetry employed for this shelxl refinement is uniquely defined
by the following loop, which should always be used as a source of
symmetry information in preference to the above space-group names.
They are only intended as comments.
;
_olex2_refinement_description
;
1. Fixed Uiso
 At 1.2 times of:
  All C(H) groups
 At 1.5 times of:
  All C(H,H,H) groups
2.a Ternary CH refined with riding coordinates:
 C2(H2)
2.b Idealised Me refined as rotating group:
 C3(H3A,H3B,H3C), C4(H4A,H4B,H4C)
;
_olex2_submission_special_instructions 'No special instructions were received'

loop_
_space_group_symop_operation_xyz
'x, y, z'
'-x, -y, -z'

loop_
_atom_site_label
_atom_site_type_symbol
_atom_site_fract_x
_atom_site_fract_y
_atom_site_fract_z
_atom_site_U_iso_or_equiv
_atom_site_adp_type
_atom_site_occupancy
_atom_site_site_symmetry_order
_atom_site_calc_flag
_atom_site_refinement_flags_posn
_atom_site_refinement_flags_adp
_atom_site_refinement_flags_occupancy
_atom_site_disorder_assembly
_atom_site_disorder_group
Co1 Co 0.69595(8) -0.03391(6) 0.82249(4) 0.01413(15) Uani 1 1 d . . . . .
Co6 Co 0.34887(8) 0.17664(6) 0.68902(4) 0.01509(15) Uani 1 1 d . . . . .
Co2 Co 0.96714(8) -0.20480(6) 0.76741(4) 0.01524(15) Uani 1 1 d . . . . .
Co5 Co 0.63994(8) 0.13639(6) 0.60736(4) 0.01584(15) Uani 1 1 d . . . . .
Co4 Co 0.51689(8) 0.30795(6) 0.72017(4) 0.01602(15) Uani 1 1 d . . . . .
Co3 Co 0.71704(8) -0.25850(6) 0.80663(4) 0.01620(15) Uani 1 1 d . . . . .
P1 P 0.58597(12) 0.10131(9) 0.73326(6) 0.0136(2) Uani 1 1 d . . . . .
O9 O 1.0285(4) -0.4823(3) 0.7504(2) 0.0307(8) Uani 1 1 d . . . . .
O8 O 1.3043(4) -0.3084(3) 0.8066(2) 0.0303(8) Uani 1 1 d . . . . .
O11 O 0.6016(6) -0.4158(4) 0.9241(2) 0.0433(10) Uani 1 1 d . . . . .
O20 O 0.1104(5) 0.2471(4) 0.8403(2) 0.0323(8) Uani 1 1 d . . . . .
O12 O 0.3658(4) -0.0638(3) 0.8484(2) 0.0261(7) Uani 1 1 d . . . . .
O13 O 0.8312(5) 0.3475(4) 0.7254(3) 0.0425(10) Uani 1 1 d . . . . .
O1 O 0.5742(5) 0.1369(4) 0.9642(2) 0.0376(9) Uani 1 1 d . . . . .
O16 O 0.9967(4) 0.1068(4) 0.5834(2) 0.0342(8) Uani 1 1 d . . . . .
O15 O 0.3504(5) 0.3920(4) 0.8853(2) 0.0381(9) Uani 1 1 d . . . . .
O6 O 0.9734(4) 0.0581(3) 0.7713(2) 0.0274(7) Uani 1 1 d . . . . .
O14 O 0.3402(4) 0.5330(3) 0.6313(2) 0.0309(8) Uani 1 1 d . . . . .
O21 O 0.1397(4) 0.3530(3) 0.5831(2) 0.0307(8) Uani 1 1 d . . . . .
O19 O 0.3185(4) -0.0677(3) 0.6517(2) 0.0320(8) Uani 1 1 d . . . . .
O10 O 0.6138(5) -0.3326(4) 0.6652(2) 0.0422(10) Uani 1 1 d . . . . .
O17 O 0.5191(5) 0.3175(4) 0.4832(2) 0.0378(9) Uani 1 1 d . . . . .
O18 O 0.6781(5) -0.1123(4) 0.5380(2) 0.0368(9) Uani 1 1 d . . . . .
O7 O 1.0532(5) -0.2032(4) 0.5921(2) 0.0376(9) Uani 1 1 d . . . . .
C21 C 0.2199(6) 0.2872(4) 0.6230(3) 0.0225(9) Uani 1 1 d . . . . .
C2 C 0.8677(6) -0.2098(4) 0.9522(3) 0.0204(9) Uani 1 1 d . . . . .
H2 H 0.760948 -0.187853 0.990248 0.024 Uiso 1 1 calc R U . . .
C5 C 0.6230(6) 0.0709(4) 0.9092(3) 0.0212(9) Uani 1 1 d . . . . .
C3 C 0.9734(7) -0.3527(4) 0.9609(3) 0.0271(10) Uani 1 1 d . . . . .
H3A H 1.081832 -0.375928 0.926600 0.041 Uiso 1 1 calc R U . . .
H3B H 0.915622 -0.405119 0.946501 0.041 Uiso 1 1 calc R U . . .
H3C H 0.988656 -0.366119 1.015026 0.041 Uiso 1 1 calc R U . . .
C7 C 1.0183(5) -0.2028(4) 0.6590(3) 0.0224(9) Uani 1 1 d . . . . .
C6 C 0.9104(5) -0.0153(4) 0.7813(3) 0.0178(8) Uani 1 1 d . . . . .
C11 C 0.6459(6) -0.3540(5) 0.8796(3) 0.0273(10) Uani 1 1 d . . . . .
C18 C 0.6643(6) -0.0152(5) 0.5643(3) 0.0248(10) Uani 1 1 d . . . . .
C13 C 0.7100(6) 0.3315(4) 0.7235(3) 0.0247(10) Uani 1 1 d . . . . .
C16 C 0.8600(6) 0.1181(5) 0.5932(3) 0.0237(9) Uani 1 1 d . . . . .
C4 C 0.9582(6) -0.1255(5) 0.9748(3) 0.0261(10) Uani 1 1 d . . . . .
H4A H 0.975418 -0.139586 1.028588 0.039 Uiso 1 1 calc R U . . .
H4B H 0.890467 -0.036579 0.970133 0.039 Uiso 1 1 calc R U . . .
H4C H 1.065600 -0.147209 0.939797 0.039 Uiso 1 1 calc R U . . .
C1 C 0.8252(5) -0.1863(4) 0.8715(2) 0.0175(8) Uani 1 1 d . . . . .
C10 C 0.6475(6) -0.2988(4) 0.7193(3) 0.0236(9) Uani 1 1 d . . . . .
C19 C 0.3275(5) 0.0271(5) 0.6662(3) 0.0231(9) Uani 1 1 d . . . . .
C15 C 0.4128(6) 0.3611(4) 0.8220(3) 0.0243(10) Uani 1 1 d . . . . .
C17 C 0.5658(6) 0.2477(5) 0.5297(3) 0.0237(9) Uani 1 1 d . . . . .
C14 C 0.4092(6) 0.4468(4) 0.6655(3) 0.0226(9) Uani 1 1 d . . . . .
C20 C 0.1998(6) 0.2194(4) 0.7823(3) 0.0231(9) Uani 1 1 d . . . . .
C8 C 1.1723(6) -0.2641(4) 0.7930(3) 0.0221(9) Uani 1 1 d . . . . .
C9 C 0.9465(5) -0.3759(4) 0.7661(3) 0.0204(9) Uani 1 1 d . . . . .
C12 C 0.5094(5) -0.0948(4) 0.8344(2) 0.0194(9) Uani 1 1 d . . . . .

loop_
_atom_site_aniso_label
_atom_site_aniso_U_11
_atom_site_aniso_U_22
_atom_site_aniso_U_33
_atom_site_aniso_U_23
_atom_site_aniso_U_13
_atom_site_aniso_U_12
Co1 0.0129(3) 0.0136(3) 0.0158(3) 0.0026(2) -0.0026(2) -0.0050(2)
Co6 0.0116(3) 0.0172(3) 0.0171(3) 0.0013(2) -0.0025(2) -0.0061(2)
Co2 0.0119(3) 0.0169(3) 0.0172(3) 0.0008(2) -0.0015(2) -0.0061(2)
Co5 0.0132(3) 0.0195(3) 0.0148(3) 0.0013(2) -0.0011(2) -0.0067(2)
Co4 0.0146(3) 0.0142(3) 0.0202(3) 0.0017(2) -0.0031(3) -0.0065(2)
Co3 0.0149(3) 0.0165(3) 0.0195(3) 0.0013(2) -0.0036(3) -0.0083(2)
P1 0.0119(5) 0.0147(4) 0.0149(5) 0.0021(4) -0.0027(4) -0.0057(4)
O9 0.0274(18) 0.0152(15) 0.047(2) -0.0077(14) 0.0030(15) -0.0087(13)
O8 0.0113(16) 0.0342(18) 0.046(2) 0.0035(16) -0.0136(14) -0.0048(13)
O11 0.051(2) 0.045(2) 0.043(2) 0.0202(18) -0.0030(19) -0.033(2)
O20 0.035(2) 0.041(2) 0.0211(17) -0.0030(15) 0.0045(15) -0.0184(16)
O12 0.0142(16) 0.0256(16) 0.0366(18) 0.0038(14) 0.0004(13) -0.0077(12)
O13 0.031(2) 0.041(2) 0.067(3) 0.005(2) -0.0179(19) -0.0226(17)
O1 0.038(2) 0.0357(19) 0.0315(19) -0.0106(17) -0.0061(16) -0.0047(16)
O16 0.0232(19) 0.053(2) 0.0325(19) 0.0076(17) -0.0046(15) -0.0221(17)
O15 0.044(2) 0.038(2) 0.0248(18) -0.0062(16) 0.0015(16) -0.0096(17)
O6 0.0212(16) 0.0224(15) 0.043(2) 0.0039(14) -0.0034(14) -0.0138(13)
O14 0.0298(19) 0.0244(17) 0.0348(19) 0.0121(15) -0.0050(15) -0.0069(14)
O21 0.0298(19) 0.0308(17) 0.0323(18) 0.0102(15) -0.0178(15) -0.0072(15)
O19 0.0246(18) 0.0244(17) 0.048(2) -0.0048(15) -0.0027(16) -0.0117(14)
O10 0.046(2) 0.051(2) 0.037(2) -0.0056(18) -0.0188(18) -0.0210(19)
O17 0.040(2) 0.044(2) 0.0292(18) 0.0149(17) -0.0103(16) -0.0147(18)
O18 0.038(2) 0.0329(19) 0.038(2) -0.0113(16) 0.0058(16) -0.0166(16)
O7 0.040(2) 0.040(2) 0.0221(18) 0.0020(15) 0.0002(16) -0.0056(17)
C21 0.016(2) 0.029(2) 0.023(2) -0.0078(19) 0.0046(18) -0.0132(18)
C2 0.020(2) 0.018(2) 0.023(2) 0.0034(17) -0.0059(17) -0.0073(17)
C5 0.022(2) 0.019(2) 0.021(2) 0.0014(17) -0.0037(17) -0.0047(17)
C3 0.036(3) 0.022(2) 0.026(2) 0.0057(18) -0.013(2) -0.011(2)
C7 0.014(2) 0.022(2) 0.030(3) 0.0018(18) -0.0015(18) -0.0064(16)
C6 0.015(2) 0.0186(19) 0.023(2) 0.0059(16) -0.0049(16) -0.0085(16)
C11 0.026(2) 0.026(2) 0.032(2) -0.002(2) -0.005(2) -0.0115(19)
C18 0.015(2) 0.034(2) 0.025(2) 0.004(2) 0.0008(18) -0.0104(18)
C13 0.024(2) 0.0146(19) 0.035(3) 0.0002(18) -0.005(2) -0.0075(17)
C16 0.023(3) 0.031(2) 0.019(2) 0.0004(18) -0.0015(18) -0.0129(19)
C4 0.027(2) 0.028(2) 0.027(2) 0.0028(19) -0.0112(19) -0.0114(19)
C1 0.016(2) 0.0176(19) 0.018(2) -0.0017(16) 0.0012(16) -0.0077(16)
C10 0.022(2) 0.021(2) 0.028(2) -0.0014(18) -0.0061(19) -0.0075(18)
C19 0.013(2) 0.030(2) 0.022(2) 0.0046(19) 0.0000(17) -0.0048(17)
C15 0.023(2) 0.021(2) 0.031(3) -0.0003(19) -0.007(2) -0.0102(18)
C17 0.024(2) 0.031(2) 0.016(2) 0.0012(19) -0.0037(18) -0.0112(19)
C14 0.020(2) 0.020(2) 0.029(2) 0.0021(18) -0.0003(18) -0.0109(17)
C20 0.024(2) 0.023(2) 0.024(2) 0.0017(18) -0.0066(19) -0.0085(17)
C8 0.026(3) 0.0178(19) 0.025(2) 0.0005(17) -0.0006(19) -0.0121(18)
C9 0.016(2) 0.024(2) 0.022(2) 0.0004(17) -0.0004(17) -0.0093(17)
C12 0.018(2) 0.020(2) 0.018(2) 0.0052(16) -0.0032(17) -0.0060(17)

loop_
_atom_type_symbol
_atom_type_description
_atom_type_scat_dispersion_real
_atom_type_scat_dispersion_imag
_atom_type_scat_source
C C 0.0181 0.0091 'International Tables Vol C Tables 4.2.6.8 and 6.1.1.4'
H H 0.0000 0.0000 'International Tables Vol C Tables 4.2.6.8 and 6.1.1.4'
Co Co -2.3653 3.6143 'International Tables Vol C Tables 4.2.6.8 and 6.1.1.4'
O O 0.0492 0.0322 'International Tables Vol C Tables 4.2.6.8 and 6.1.1.4'
P P 0.2955 0.4335 'International Tables Vol C Tables 4.2.6.8 and 6.1.1.4'

loop_
_geom_angle_atom_site_label_1
_geom_angle_atom_site_label_2
_geom_angle_atom_site_label_3
_geom_angle
_geom_angle_site_symmetry_1
_geom_angle_site_symmetry_3
_geom_angle_publ_flag
Co2 Co1 Co3 59.24(3) . . ?
P1 Co1 Co2 113.37(4) . . ?
P1 Co1 Co3 117.32(4) . . ?
C5 Co1 Co2 133.62(15) . . ?
C5 Co1 Co3 129.70(15) . . ?
C5 Co1 P1 100.68(14) . . ?
C5 Co1 C6 100.9(2) . . ?
C5 Co1 C1 96.79(19) . . ?
C5 Co1 C12 98.1(2) . . ?
C6 Co1 Co2 52.54(12) . . ?
C6 Co1 Co3 111.69(13) . . ?
C6 Co1 P1 87.71(13) . . ?
C6 Co1 C12 160.95(18) . . ?
C1 Co1 Co2 50.89(12) . . ?
C1 Co1 Co3 50.32(13) . . ?
C1 Co1 P1 162.38(12) . . ?
C1 Co1 C6 86.73(18) . . ?
C1 Co1 C12 89.41(18) . . ?
C12 Co1 Co2 111.66(13) . . ?
C12 Co1 Co3 53.06(13) . . ?
C12 Co1 P1 90.41(13) . . ?
Co5 Co6 Co4 60.12(3) . . ?
P1 Co6 Co5 54.48(3) . . ?
P1 Co6 Co4 54.42(3) . . ?
C21 Co6 Co5 98.67(13) . . ?
C21 Co6 Co4 99.47(14) . . ?
C21 Co6 P1 148.29(14) . . ?
C19 Co6 Co5 99.65(14) . . ?
C19 Co6 Co4 152.86(14) . . ?
C19 Co6 P1 99.71(15) . . ?
C19 Co6 C21 101.6(2) . . ?
C19 Co6 C20 97.8(2) . . ?
C20 Co6 Co5 151.17(15) . . ?
C20 Co6 Co4 95.20(15) . . ?
C20 Co6 P1 100.01(15) . . ?
C20 Co6 C21 100.1(2) . . ?
Co3 Co2 Co1 60.68(3) . . ?
C7 Co2 Co1 111.87(14) . . ?
C7 Co2 Co3 110.17(15) . . ?
C7 Co2 C6 92.68(19) . . ?
C7 Co2 C1 157.3(2) . . ?
C7 Co2 C9 94.11(19) . . ?
C6 Co2 Co1 50.62(12) . . ?
C6 Co2 Co3 111.21(12) . . ?
C1 Co2 Co1 50.48(13) . . ?
C1 Co2 Co3 50.93(13) . . ?
C1 Co2 C6 84.98(17) . . ?
C1 Co2 C9 82.37(17) . . ?
C8 Co2 Co1 134.60(14) . . ?
C8 Co2 Co3 133.46(15) . . ?
C8 Co2 C7 101.8(2) . . ?
C8 Co2 C6 99.85(18) . . ?
C8 Co2 C1 100.9(2) . . ?
C8 Co2 C9 94.96(19) . . ?
C9 Co2 Co1 111.51(13) . . ?
C9 Co2 Co3 50.88(13) . . ?
C9 Co2 C6 162.09(18) . . ?
Co6 Co5 Co4 60.01(3) . . ?
P1 Co5 Co6 54.40(3) . . ?
P1 Co5 Co4 54.36(3) . . ?
C18 Co5 Co6 94.86(14) . . ?
C18 Co5 Co4 150.95(15) . . ?
C18 Co5 P1 100.16(16) . . ?
C18 Co5 C16 99.4(2) . . ?
C18 Co5 C17 102.4(2) . . ?
C16 Co5 Co6 154.53(15) . . ?
C16 Co5 Co4 99.66(15) . . ?
C16 Co5 P1 102.06(15) . . ?
C16 Co5 C17 101.4(2) . . ?
C17 Co5 Co6 95.96(15) . . ?
C17 Co5 Co4 95.05(14) . . ?
C17 Co5 P1 144.08(15) . . ?
Co6 Co4 Co5 59.87(3) . . ?
P1 Co4 Co6 54.34(3) . . ?
P1 Co4 Co5 54.36(3) . . ?
C13 Co4 Co6 153.33(14) . . ?
C13 Co4 Co5 96.26(15) . . ?
C13 Co4 P1 103.20(14) . . ?
C13 Co4 C15 97.9(2) . . ?
C13 Co4 C14 101.0(2) . . ?
C15 Co4 Co6 99.45(15) . . ?
C15 Co4 Co5 151.39(15) . . ?
C15 Co4 P1 98.07(15) . . ?
C15 Co4 C14 101.9(2) . . ?
C14 Co4 Co6 95.08(15) . . ?
C14 Co4 Co5 99.63(15) . . ?
C14 Co4 P1 145.98(15) . . ?
Co2 Co3 Co1 60.08(3) . . ?
C11 Co3 Co1 128.16(15) . . ?
C11 Co3 Co2 137.28(17) . . ?
C11 Co3 C1 98.7(2) . . ?
C11 Co3 C10 100.9(2) . . ?
C11 Co3 C9 101.1(2) . . ?
C11 Co3 C12 96.0(2) . . ?
C1 Co3 Co1 50.26(13) . . ?
C1 Co3 Co2 51.28(12) . . ?
C1 Co3 C9 83.85(18) . . ?
C1 Co3 C12 87.12(18) . . ?
C10 Co3 Co1 116.56(15) . . ?
C10 Co3 Co2 110.83(15) . . ?
C10 Co3 C1 160.3(2) . . ?
C10 Co3 C9 90.2(2) . . ?
C10 Co3 C12 93.03(19) . . ?
C9 Co3 Co1 112.64(13) . . ?
C9 Co3 Co2 52.61(13) . . ?
C9 Co3 C12 161.71(18) . . ?
C12 Co3 Co1 50.22(13) . . ?
C12 Co3 Co2 109.69(13) . . ?
Co6 P1 Co1 138.04(5) . . ?
Co6 P1 Co5 71.12(4) . . ?
Co6 P1 Co4 71.24(4) . . ?
Co5 P1 Co1 140.53(5) . . ?
Co5 P1 Co4 71.29(4) . . ?
Co4 P1 Co1 134.52(5) . . ?
O21 C21 Co6 178.7(4) . . ?
C3 C2 H2 107.4 . . ?
C4 C2 H2 107.4 . . ?
C4 C2 C3 110.0(4) . . ?
C1 C2 H2 107.4 . . ?
C1 C2 C3 111.7(4) . . ?
C1 C2 C4 112.6(4) . . ?
O1 C5 Co1 178.7(4) . . ?
C2 C3 H3A 109.5 . . ?
C2 C3 H3B 109.5 . . ?
C2 C3 H3C 109.5 . . ?
H3A C3 H3B 109.5 . . ?
H3A C3 H3C 109.5 . . ?
H3B C3 H3C 109.5 . . ?
O7 C7 Co2 178.6(4) . . ?
Co1 C6 Co2 76.83(15) . . ?
O6 C6 Co1 143.0(4) . . ?
O6 C6 Co2 140.1(4) . . ?
O11 C11 Co3 178.5(5) . . ?
O18 C18 Co5 178.8(4) . . ?
O13 C13 Co4 179.3(4) . . ?
O16 C16 Co5 179.2(4) . . ?
C2 C4 H4A 109.5 . . ?
C2 C4 H4B 109.5 . . ?
C2 C4 H4C 109.5 . . ?
H4A C4 H4B 109.5 . . ?
H4A C4 H4C 109.5 . . ?
H4B C4 H4C 109.5 . . ?
Co1 C1 Co2 78.63(16) . . ?
Co1 C1 Co3 79.42(17) . . ?
Co3 C1 Co2 77.79(16) . . ?
C2 C1 Co1 133.0(3) . . ?
C2 C1 Co2 131.5(3) . . ?
C2 C1 Co3 134.3(3) . . ?
O10 C10 Co3 174.8(4) . . ?
O19 C19 Co6 178.3(4) . . ?
O15 C15 Co4 178.8(5) . . ?
O17 C17 Co5 178.8(4) . . ?
O14 C14 Co4 179.1(4) . . ?
O20 C20 Co6 178.2(4) . . ?
O8 C8 Co2 175.8(4) . . ?
Co3 C9 Co2 76.51(16) . . ?
O9 C9 Co2 140.3(4) . . ?
O9 C9 Co3 143.2(4) . . ?
Co1 C12 Co3 76.72(16) . . ?
O12 C12 Co1 144.4(4) . . ?
O12 C12 Co3 138.8(4) . . ?

loop_
_geom_bond_atom_site_label_1
_geom_bond_atom_site_label_2
_geom_bond_distance
_geom_bond_site_symmetry_2
_geom_bond_publ_flag
Co1 Co2 2.4535(9) . ?
Co1 Co3 2.4681(9) . ?
Co1 P1 2.2101(12) . ?
Co1 C5 1.780(4) . ?
Co1 C6 1.948(4) . ?
Co1 C1 1.931(4) . ?
Co1 C12 1.949(5) . ?
Co6 Co5 2.5351(9) . ?
Co6 Co4 2.5388(9) . ?
Co6 P1 2.1784(12) . ?
Co6 C21 1.851(5) . ?
Co6 C19 1.808(5) . ?
Co6 C20 1.811(5) . ?
Co2 Co3 2.4325(9) . ?
Co2 C7 1.830(5) . ?
Co2 C6 2.000(4) . ?
Co2 C1 1.942(4) . ?
Co2 C8 1.783(5) . ?
Co2 C9 1.988(5) . ?
Co5 Co4 2.5415(9) . ?
Co5 P1 2.1807(12) . ?
Co5 C18 1.788(5) . ?
Co5 C16 1.810(5) . ?
Co5 C17 1.837(5) . ?
Co4 P1 2.1807(11) . ?
Co4 C13 1.795(5) . ?
Co4 C15 1.814(5) . ?
Co4 C14 1.827(5) . ?
Co3 C11 1.798(5) . ?
Co3 C1 1.932(4) . ?
Co3 C10 1.830(5) . ?
Co3 C9 1.941(4) . ?
Co3 C12 2.027(4) . ?
O9 C9 1.146(6) . ?
O8 C8 1.129(6) . ?
O11 C11 1.129(6) . ?
O20 C20 1.114(6) . ?
O12 C12 1.140(5) . ?
O13 C13 1.134(6) . ?
O1 C5 1.126(6) . ?
O16 C16 1.124(6) . ?
O15 C15 1.118(6) . ?
O6 C6 1.137(5) . ?
O14 C14 1.142(6) . ?
O21 C21 1.122(6) . ?
O19 C19 1.127(6) . ?
O10 C10 1.131(6) . ?
O17 C17 1.123(6) . ?
O18 C18 1.141(6) . ?
O7 C7 1.130(6) . ?
C2 H2 0.9800 . ?
C2 C3 1.540(6) . ?
C2 C4 1.524(6) . ?
C2 C1 1.486(6) . ?
C3 H3A 0.9600 . ?
C3 H3B 0.9600 . ?
C3 H3C 0.9600 . ?
C4 H4A 0.9600 . ?
C4 H4B 0.9600 . ?
C4 H4C 0.9600 . ?

loop_
_geom_torsion_atom_site_label_1
_geom_torsion_atom_site_label_2
_geom_torsion_atom_site_label_3
_geom_torsion_atom_site_label_4
_geom_torsion
_geom_torsion_site_symmetry_1
_geom_torsion_site_symmetry_2
_geom_torsion_site_symmetry_3
_geom_torsion_site_symmetry_4
_geom_torsion_publ_flag
C3 C2 C1 Co1 178.7(3) . . . . ?
C3 C2 C1 Co2 -63.5(5) . . . . ?
C3 C2 C1 Co3 54.6(6) . . . . ?
C4 C2 C1 Co1 -57.0(6) . . . . ?
C4 C2 C1 Co2 60.8(5) . . . . ?
C4 C2 C1 Co3 178.9(3) . . . . ?
